data_1528060
loop_
_publ_author_name
'Serezhkin, V.N.'
'Kovba, L.M.'
'Trunov, V.K.'

_publ_section_title
;
 Structure of uranyl molybdate
;
_journal_name_full Kristallografiya
_journal_page_first 1127
_journal_page_last 1130
_journal_volume 17
_journal_year 1972
_chemical_formula_sum 'Mo O6 U'
_chemical_name_systematic '(U O2) (Mo O4)'
_space_group_IT_number 14
_symmetry_space_group_name_Hall '-P 2ybc'
_symmetry_space_group_name_H-M 'P 1 21/c 1'
_cell_angle_alpha 90
_cell_angle_beta 104.57
_cell_angle_gamma 90
_cell_formula_units_Z 4
_cell_length_a 7.195
_cell_length_b 5.484
_cell_length_c 13.58
_cell_volume 518.599
_citation_journal_id_ASTM KRISAJ
_cod_data_source_file Serezhkin_KRISAJ_1972_1910.cif
_cod_data_source_block Mo1O6U1
_cod_original_cell_volume 518.5995
_cod_original_formula_sum 'Mo1 O6 U1'
_cod_database_code 1528060

loop_
_symmetry_equiv_pos_as_xyz
x,y,z
-x,y+1/2,-z+1/2
-x,-y,-z
x,-y-1/2,z-1/2

loop_
_atom_site_label
_atom_site_type_symbol
_atom_site_fract_x
_atom_site_fract_y
_atom_site_fract_z
_atom_site_occupancy
_atom_site_U_iso_or_equiv
O5 O-2 0.868 0.328 0.3886 1 0.0
O6 O-2 0.466 0.186 0.3952 1 0.0
U1 U+6 0.1659 0.1767 0.852 1 0.0
O2 O-2 0.23 0.579 0.4116 1 0.0
O1 O-2 0.088 0.07 0.2845 1 0.0
O4 O-2 0.294 0.394 0.211 1 0.0
O3 O-2 0.199 0.105 0.5004 1 0.0
Mo1 Mo+6 0.7082 0.084 0.395 1 0.0
